data_4120841
loop_
_publ_author_name
'Alison C. McQuilken'
'Yang Ha'
'Kyle D. Sutherlin'
'Maxime A. Siegler'
'Keith O. Hodgson'
'Britt Hedman'
'Edward I. Solomon'
'Guy N. L. Jameson'
'David P. Goldberg'

_publ_section_title
;
 Preparation of Non-heme {FeNO}7 Models of Cysteine Dioxygenase: Sulfur
 versus Nitrogen Ligation and Photorelease of Nitric Oxide
;
_journal_name_full 'Journal of the American Chemical Society'
_journal_page_first 14024
_journal_page_last 14027
_journal_paper_doi 10.1021/ja4064487
_journal_volume 135
_journal_year 2013
_chemical_formula_sum 'C24 H25 B1.82 Cl0.18 F7.27 Fe N6 O2'
_chemical_formula_weight 649.64
_chemical_name_systematic
; 
 ? 
;
_space_group_IT_number 33
_symmetry_cell_setting orthorhombic
_symmetry_space_group_name_Hall 'P 2c -2n'
_symmetry_space_group_name_H-M 'P n a 21'
_atom_sites_solution_hydrogens difmap
_atom_sites_solution_primary direct
_atom_sites_solution_secondary difmap
_audit_creation_method SHELXL-97
_cell_angle_alpha 90.00
_cell_angle_beta 90.00
_cell_angle_gamma 90.00
_cell_formula_units_Z 4
_cell_length_a 17.0215(3)
_cell_length_b 12.70711(18)
_cell_length_c 12.66693(19)
_cell_measurement_reflns_used 9379
_cell_measurement_temperature 110(2)
_cell_measurement_theta_max 26.32
_cell_measurement_theta_min 2.00
_cell_volume 2739.78(7)
_computing_cell_refinement
;
CrysAlisPro, Agilent Technologies,
Version 1.171.35.11 (release 16-05-2011 CrysAlis171 .NET)
(compiled May 16 2011,17:55:39)
;
_computing_data_collection
;
CrysAlisPro, Agilent Technologies,
Version 1.171.35.11 (release 16-05-2011 CrysAlis171 .NET)
(compiled May 16 2011,17:55:39)
;
_computing_data_reduction
;
CrysAlisPro, Agilent Technologies,
Version 1.171.35.11 (release 16-05-2011 CrysAlis171 .NET)
(compiled May 16 2011,17:55:39)
;
_computing_molecular_graphics 'SHELXTL v6.10 (Sheldrick, 2008)'
_computing_publication_material 'SHELXTL v6.10 (Sheldrick, 2008)'
_computing_structure_refinement 'SHELXL-97 (Sheldrick, 2008)'
_computing_structure_solution 'SHELXS-97 (Sheldrick, 2008)'
_diffrn_ambient_temperature 110(2)
_diffrn_detector_area_resol_mean 15.989
_diffrn_measured_fraction_theta_full 0.999
_diffrn_measured_fraction_theta_max 0.999
_diffrn_measurement_device_type 'Goniometer KM4/Xcalibur, detector: Sapphire3'
_diffrn_measurement_method '\w scans'
_diffrn_radiation_monochromator graphite
_diffrn_radiation_source 'Enhance (Mo) x-ray Source'
_diffrn_radiation_type MoK\a
_diffrn_radiation_wavelength 0.71073
_diffrn_reflns_av_R_equivalents 0.0349
_diffrn_reflns_av_sigmaI/netI 0.0391
_diffrn_reflns_limit_h_max 20
_diffrn_reflns_limit_h_min -21
_diffrn_reflns_limit_k_max 15
_diffrn_reflns_limit_k_min -15
_diffrn_reflns_limit_l_max 15
_diffrn_reflns_limit_l_min -15
_diffrn_reflns_number 18464
_diffrn_reflns_theta_full 26.24
_diffrn_reflns_theta_max 26.24
_diffrn_reflns_theta_min 2.27
_exptl_absorpt_coefficient_mu 0.653
_exptl_absorpt_correction_T_max 0.968
_exptl_absorpt_correction_T_min 0.861
_exptl_absorpt_correction_type analytical
_exptl_absorpt_process_details
;
CrysAlisPro, Agilent Technologies,
Version 1.171.35.11 (release 16-05-2011 CrysAlis171 .NET)
(compiled May 16 2011,17:55:39)
Analytical numeric absorption correction using a multifaceted crystal
            model based on expressions derived by R.C. Clark & J.S. Reid.
(Clark, R. C. & Reid, J. S. (1995). Acta Cryst. A51, 887-897)
;
_exptl_crystal_colour orange-red
_exptl_crystal_density_diffrn 1.575
_exptl_crystal_description plate
_exptl_crystal_F_000 1322.3
_exptl_crystal_size_max 0.29
_exptl_crystal_size_mid 0.26
_exptl_crystal_size_min 0.06
_refine_diff_density_max 0.472
_refine_diff_density_min -0.476
_refine_diff_density_rms 0.093
_refine_ls_abs_structure_details 'Flack H D (1983), Acta Cryst. A39, 876-881'
_refine_ls_abs_structure_Flack -0.016(13)
_refine_ls_extinction_method none
_refine_ls_goodness_of_fit_ref 1.044
_refine_ls_hydrogen_treatment constr
_refine_ls_matrix_type full
_refine_ls_number_parameters 476
_refine_ls_number_reflns 5214
_refine_ls_number_restraints 544
_refine_ls_restrained_S_all 1.024
_refine_ls_R_factor_all 0.0369
_refine_ls_R_factor_gt 0.0319
_refine_ls_shift/su_max 0.001
_refine_ls_shift/su_mean 0.000
_refine_ls_structure_factor_coef Fsqd
_refine_ls_weighting_details 'calc w=1/[\s^2^(Fo^2^)+(0.0572P)^2^+0.0000P] where P=(Fo^2^+2Fc^2^)/3'
_refine_ls_weighting_scheme calc
_refine_ls_wR_factor_gt 0.0820
_refine_ls_wR_factor_ref 0.0839
_reflns_number_gt 4802
_reflns_number_total 5214
_reflns_threshold_expression I>2\s(I)
_cod_data_source_file ja4064487_si_003.cif
_cod_data_source_block 4
_cod_database_code 4120841

loop_
_symmetry_equiv_pos_as_xyz
'x, y, z'
'-x, -y, z+1/2'
'-x+1/2, y+1/2, z+1/2'
'x+1/2, -y+1/2, z'

loop_
_atom_site_label
_atom_site_type_symbol
_atom_site_fract_x
_atom_site_fract_y
_atom_site_fract_z
_atom_site_U_iso_or_equiv
_atom_site_adp_type
_atom_site_occupancy
_atom_site_symmetry_multiplicity
_atom_site_calc_flag
_atom_site_refinement_flags
_atom_site_disorder_assembly
_atom_site_disorder_group
Fe1 Fe 0.259217(16) 0.84692(2) 0.31832(4) 0.01493(9) Uani 1 1 d . . .
C1 C 0.25089(15) 0.95529(19) 0.1092(2) 0.0230(5) Uani 1 1 d . . .
H1 H 0.3050 0.9721 0.1167 0.028 Uiso 1 1 calc R . .
C2 C 0.21128(18) 0.9869(2) 0.0191(2) 0.0289(6) Uani 1 1 d . . .
H2 H 0.2381 1.0243 -0.0350 0.035 Uiso 1 1 calc R . .
C3 C 0.13267(18) 0.9636(2) 0.0086(2) 0.0303(6) Uani 1 1 d . . .
H3 H 0.1048 0.9849 -0.0528 0.036 Uiso 1 1 calc R . .
C4 C 0.09433(16) 0.90861(19) 0.0884(2) 0.0259(6) Uani 1 1 d . . .
H4 H 0.0401 0.8918 0.0826 0.031 Uiso 1 1 calc R . .
C5 C 0.13683(14) 0.87937(19) 0.17555(19) 0.0190(5) Uani 1 1 d . . .
C6 C 0.10696(14) 0.81570(18) 0.2679(2) 0.0175(5) Uani 1 1 d . . .
H6 H 0.0483 0.8142 0.2716 0.021 Uiso 1 1 calc R . .
C7 C 0.14212(13) 0.70749(18) 0.25377(19) 0.0190(5) Uani 1 1 d . . .
C8 C 0.10140(15) 0.61928(19) 0.2230(2) 0.0231(5) Uani 1 1 d . . .
H8 H 0.0461 0.6216 0.2126 0.028 Uiso 1 1 calc R . .
C9 C 0.14328(17) 0.5266(2) 0.2074(2) 0.0278(6) Uani 1 1 d . . .
H9 H 0.1168 0.4645 0.1856 0.033 Uiso 1 1 calc R . .
C10 C 0.22347(16) 0.52528(19) 0.2238(2) 0.0263(6) Uani 1 1 d . . .
H10 H 0.2527 0.4625 0.2131 0.032 Uiso 1 1 calc R . .
C11 C 0.26097(15) 0.6172(2) 0.2562(2) 0.0224(5) Uani 1 1 d . . .
H11 H 0.3160 0.6163 0.2684 0.027 Uiso 1 1 calc R . .
C12 C 0.34291(15) 0.77466(18) 0.5109(2) 0.0220(5) Uani 1 1 d . . .
H12 H 0.3900 0.7858 0.4721 0.026 Uiso 1 1 calc R . .
C13 C 0.34750(16) 0.74059(19) 0.6141(2) 0.0273(6) Uani 1 1 d . . .
H13 H 0.3971 0.7276 0.6460 0.033 Uiso 1 1 calc R . .
C14 C 0.27928(17) 0.72580(19) 0.6701(2) 0.0270(6) Uani 1 1 d . . .
H14 H 0.2816 0.7025 0.7413 0.032 Uiso 1 1 calc R . .
C15 C 0.20739(16) 0.74467(19) 0.6233(2) 0.0244(5) Uani 1 1 d . . .
H15 H 0.1599 0.7351 0.6615 0.029 Uiso 1 1 calc R . .
C16 C 0.20639(14) 0.77806(17) 0.51906(19) 0.0190(5) Uani 1 1 d . . .
C17 C 0.13009(14) 0.79674(19) 0.46090(19) 0.0199(5) Uani 1 1 d . . .
H17A H 0.1067 0.7283 0.4407 0.024 Uiso 1 1 calc R . .
H17B H 0.0926 0.8334 0.5080 0.024 Uiso 1 1 calc R . .
C18 C 0.12516(14) 0.97520(18) 0.38163(19) 0.0190(5) Uani 1 1 d . . .
H18A H 0.0865 0.9825 0.4395 0.023 Uiso 1 1 calc R . .
H18B H 0.1018 1.0052 0.3167 0.023 Uiso 1 1 calc R . .
C19 C 0.19873(14) 1.03435(18) 0.40923(18) 0.0186(5) Uani 1 1 d . . .
C20 C 0.19562(15) 1.1312(2) 0.4606(2) 0.0230(5) Uani 1 1 d . . .
H20 H 0.1472 1.1581 0.4863 0.028 Uiso 1 1 calc R . .
C21 C 0.26503(17) 1.1876(2) 0.4734(2) 0.0263(6) Uani 1 1 d . . .
H21 H 0.2643 1.2547 0.5064 0.032 Uiso 1 1 calc R . .
C22 C 0.33515(17) 1.1454(2) 0.4377(2) 0.0287(6) Uani 1 1 d . . .
H22 H 0.3830 1.1830 0.4456 0.034 Uiso 1 1 calc R . .
C23 C 0.33403(15) 1.04654(19) 0.3900(2) 0.0237(5) Uani 1 1 d . . .
H23 H 0.3821 1.0165 0.3668 0.028 Uiso 1 1 calc R . .
N1 N 0.21478(12) 0.90188(14) 0.18552(15) 0.0169(4) Uani 1 1 d . . .
N2 N 0.22077(12) 0.70707(14) 0.27043(16) 0.0169(4) Uani 1 1 d . . .
N3 N 0.27311(12) 0.79255(15) 0.46360(16) 0.0185(4) Uani 1 1 d . . .
N4 N 0.14334(12) 0.86137(15) 0.36448(17) 0.0162(4) Uani 1 1 d . . .
N5 N 0.26724(11) 0.99259(16) 0.37591(16) 0.0180(4) Uani 1 1 d . . .
N6 N 0.35447(12) 0.83093(16) 0.27294(18) 0.0218(4) Uani 1 1 d . . .
O1 O 0.39364(13) 0.78931(19) 0.2111(2) 0.0595(7) Uani 1 1 d . . .
B1 B 0.06113(11) 0.95763(15) 0.72287(16) 0.0155(5) Uani 0.923(2) 1 d PU A 1
F1 F 0.09434(12) 0.99236(17) 0.62747(15) 0.0431(5) Uani 0.923(2) 1 d PU A 1
F2 F -0.00993(10) 0.90828(13) 0.70181(16) 0.0389(5) Uani 0.923(2) 1 d PU A 1
F3 F 0.04704(9) 1.04687(11) 0.78622(12) 0.0232(4) Uani 0.923(2) 1 d PU A 1
F4 F 0.11263(10) 0.89158(14) 0.77361(15) 0.0366(4) Uani 0.923(2) 1 d PU A 1
Cl1 Cl 0.06113(11) 0.95763(15) 0.72287(16) 0.0155(5) Uani 0.077(2) 1 d PU B 2
B2 B 0.0368(9) 0.5553(13) 0.5675(12) 0.0323(8) Uani 0.259(3) 1 d PDU C 1
F5 F 0.1019(9) 0.5601(15) 0.4951(17) 0.0281(12) Uani 0.259(3) 1 d PDU C 1
F6 F 0.0097(9) 0.6589(9) 0.5780(12) 0.046(3) Uani 0.259(3) 1 d PDU C 1
F7 F 0.0599(4) 0.5155(7) 0.6585(6) 0.0397(17) Uani 0.259(3) 1 d PDU C 1
F8 F -0.0248(6) 0.5058(11) 0.5179(10) 0.056(2) Uani 0.259(3) 1 d PDU C 1
B2' B 0.0305(7) 0.5594(9) 0.5160(10) 0.0323(8) Uani 0.394(6) 1 d PDU D 2
F5' F 0.1114(7) 0.5401(10) 0.4892(15) 0.0281(12) Uani 0.394(6) 1 d PDU D 2
F6' F 0.0333(9) 0.6288(8) 0.6044(10) 0.050(2) Uani 0.394(6) 1 d PDU D 2
F7' F -0.0039(4) 0.4642(4) 0.5452(5) 0.0421(17) Uani 0.394(6) 1 d PDU D 2
F8' F -0.0057(3) 0.6020(5) 0.4320(4) 0.0364(13) Uani 0.394(6) 1 d PDU D 2
B2C B 0.0417(4) 0.5553(5) 0.5426(5) 0.0323(8) Uani 0.240(6) 1 d PDU E 3
F5C F 0.1155(9) 0.5653(16) 0.489(2) 0.0281(12) Uani 0.240(6) 1 d PDU E 3
F6C F 0.0245(13) 0.6464(13) 0.6010(16) 0.038(3) Uani 0.240(6) 1 d PDU E 3
F7C F 0.0469(5) 0.4626(6) 0.5999(8) 0.041(2) Uani 0.240(6) 1 d PDU E 3
F8C F -0.0157(6) 0.5534(9) 0.4665(11) 0.052(2) Uani 0.240(6) 1 d PDU E 3
Cl2 Cl 0.0417(4) 0.5553(5) 0.5426(5) 0.0323(8) Uani 0.107(3) 1 d PU F 4
O1S O 0.03029(19) 0.2709(3) 0.4722(3) 0.0412(11) Uani 0.781(9) 1 d PDU G 1
H1S H 0.0311 0.3234 0.5125 0.062 Uiso 1 1 calc R G 1
C1S C 0.0418(5) 0.3038(6) 0.3685(8) 0.0516(15) Uani 0.781(9) 1 d PDU G 1
H1S1 H 0.0066 0.3629 0.3529 0.077 Uiso 0.781(9) 1 calc PR G 1
H1S2 H 0.0304 0.2455 0.3202 0.077 Uiso 0.781(9) 1 calc PR G 1
H1S3 H 0.0965 0.3262 0.3593 0.077 Uiso 0.781(9) 1 calc PR G 1
O1' O 0.0181(8) 0.2189(13) 0.4130(14) 0.066(4) Uani 0.219(9) 1 d PDU G 2
C1' C 0.060(2) 0.295(3) 0.359(3) 0.0516(15) Uani 0.219(9) 1 d PDU G 2
H1'1 H 0.0845 0.3431 0.4102 0.077 Uiso 0.219(9) 1 calc PR G 2
H1'2 H 0.0240 0.3353 0.3139 0.077 Uiso 0.219(9) 1 calc PR G 2
H1'3 H 0.1004 0.2620 0.3159 0.077 Uiso 0.219(9) 1 calc PR G 2

loop_
_atom_site_aniso_label
_atom_site_aniso_U_11
_atom_site_aniso_U_22
_atom_site_aniso_U_33
_atom_site_aniso_U_23
_atom_site_aniso_U_13
_atom_site_aniso_U_12
Fe1 0.01467(15) 0.01674(14) 0.01339(15) 0.00015(15) -0.00077(18) 0.00025(11)
C1 0.0301(14) 0.0182(12) 0.0207(13) -0.0037(10) 0.0027(11) -0.0019(10)
C2 0.0449(17) 0.0238(12) 0.0180(13) 0.0030(10) 0.0013(12) 0.0045(12)
C3 0.0470(18) 0.0302(14) 0.0136(12) 0.0014(11) -0.0092(13) 0.0095(12)
C4 0.0305(14) 0.0257(12) 0.0215(13) -0.0063(11) -0.0072(11) 0.0070(11)
C5 0.0216(12) 0.0194(11) 0.0160(12) -0.0066(10) -0.0035(10) 0.0028(10)
C6 0.0161(11) 0.0204(11) 0.0158(12) -0.0036(10) -0.0038(10) -0.0008(9)
C7 0.0216(12) 0.0207(11) 0.0146(11) 0.0008(9) 0.0014(10) -0.0009(9)
C8 0.0226(13) 0.0251(12) 0.0215(13) -0.0027(10) -0.0015(11) -0.0027(10)
C9 0.0351(15) 0.0227(12) 0.0256(14) -0.0030(11) 0.0036(12) -0.0061(11)
C10 0.0336(14) 0.0165(12) 0.0288(15) -0.0003(10) 0.0011(12) 0.0013(10)
C11 0.0237(13) 0.0228(12) 0.0207(14) 0.0021(11) 0.0011(10) 0.0042(9)
C12 0.0217(12) 0.0195(11) 0.0248(13) -0.0002(10) -0.0028(11) 0.0021(9)
C13 0.0329(14) 0.0217(12) 0.0274(14) -0.0014(11) -0.0141(12) 0.0048(11)
C14 0.0441(16) 0.0207(12) 0.0161(13) 0.0024(10) -0.0073(12) -0.0003(12)
C15 0.0344(14) 0.0191(12) 0.0198(13) -0.0004(10) 0.0014(12) -0.0012(10)
C16 0.0222(12) 0.0140(10) 0.0209(12) -0.0020(9) 0.0011(10) 0.0000(9)
C17 0.0218(13) 0.0214(12) 0.0167(12) 0.0007(10) 0.0004(10) -0.0023(10)
C18 0.0179(12) 0.0189(11) 0.0201(13) -0.0026(10) -0.0010(10) 0.0030(9)
C19 0.0223(13) 0.0197(11) 0.0137(11) 0.0002(9) -0.0024(10) 0.0014(9)
C20 0.0272(14) 0.0245(12) 0.0174(12) -0.0014(10) -0.0002(11) 0.0010(10)
C21 0.0344(15) 0.0210(13) 0.0236(14) -0.0053(11) -0.0062(12) -0.0043(11)
C22 0.0267(14) 0.0273(13) 0.0321(16) -0.0019(12) -0.0044(12) -0.0073(11)
C23 0.0201(12) 0.0243(12) 0.0268(14) -0.0016(10) -0.0007(11) -0.0045(10)
N1 0.0210(10) 0.0157(9) 0.0141(10) -0.0014(8) -0.0016(8) 0.0016(8)
N2 0.0207(10) 0.0169(9) 0.0130(9) 0.0015(8) -0.0004(9) 0.0003(8)
N3 0.0206(11) 0.0178(10) 0.0172(11) -0.0005(8) -0.0046(9) 0.0017(8)
N4 0.0169(10) 0.0164(9) 0.0152(9) 0.0007(8) -0.0008(8) 0.0008(8)
N5 0.0202(10) 0.0190(10) 0.0147(11) 0.0015(8) -0.0026(9) -0.0014(8)
N6 0.0190(10) 0.0238(10) 0.0227(11) 0.0026(9) 0.0049(9) 0.0021(8)
O1 0.0357(13) 0.0581(15) 0.085(2) -0.0239(15) 0.0312(13) -0.0049(11)
B1 0.0114(10) 0.0226(10) 0.0125(10) -0.0060(8) -0.0007(8) 0.0014(7)
F1 0.0464(12) 0.0643(12) 0.0185(9) -0.0032(9) 0.0112(9) -0.0032(10)
F2 0.0294(10) 0.0345(9) 0.0526(12) -0.0089(9) -0.0081(9) -0.0076(7)
F3 0.0227(8) 0.0250(8) 0.0219(8) -0.0048(6) -0.0006(6) 0.0037(6)
F4 0.0367(10) 0.0380(9) 0.0351(10) -0.0102(8) -0.0060(9) 0.0162(8)
Cl1 0.0114(10) 0.0226(10) 0.0125(10) -0.0060(8) -0.0007(8) 0.0014(7)
B2 0.0194(15) 0.0257(11) 0.052(2) 0.0080(15) 0.0014(15) -0.0062(10)
F5 0.0251(19) 0.019(4) 0.0408(14) 0.007(3) -0.0008(13) 0.003(2)
F6 0.030(5) 0.042(3) 0.067(6) 0.009(3) 0.011(4) 0.021(3)
F7 0.022(3) 0.061(4) 0.036(3) 0.012(3) 0.006(3) 0.012(3)
F8 0.037(4) 0.074(5) 0.056(5) -0.004(5) -0.003(3) -0.028(4)
B2' 0.0194(15) 0.0257(11) 0.052(2) 0.0080(15) 0.0014(15) -0.0062(10)
F5' 0.0251(19) 0.019(4) 0.0408(14) 0.007(3) -0.0008(13) 0.003(2)
F6' 0.049(5) 0.053(5) 0.048(3) -0.010(4) 0.012(3) -0.002(4)
F7' 0.052(4) 0.024(2) 0.051(3) 0.016(2) 0.017(3) -0.006(2)
F8' 0.024(2) 0.039(3) 0.046(3) 0.014(2) -0.001(2) -0.0006(19)
B2C 0.0194(15) 0.0257(11) 0.052(2) 0.0080(15) 0.0014(15) -0.0062(10)
F5C 0.0251(19) 0.019(4) 0.0408(14) 0.007(3) -0.0008(13) 0.003(2)
F6C 0.029(6) 0.034(4) 0.050(6) 0.007(4) -0.003(4) 0.023(4)
F7C 0.034(4) 0.034(3) 0.055(5) 0.020(3) 0.019(4) 0.005(3)
F8C 0.037(4) 0.044(5) 0.073(5) 0.005(4) -0.020(4) 0.007(4)
Cl2 0.0194(15) 0.0257(11) 0.052(2) 0.0080(15) 0.0014(15) -0.0062(10)
O1S 0.0464(18) 0.0418(18) 0.0355(19) 0.0059(15) 0.0103(14) 0.0067(14)
C1S 0.044(4) 0.066(3) 0.045(3) 0.005(3) 0.023(3) 0.018(3)
O1' 0.066(7) 0.064(7) 0.067(8) 0.007(7) 0.011(6) 0.003(6)
C1' 0.044(4) 0.066(3) 0.045(3) 0.005(3) 0.023(3) 0.018(3)

loop_
_atom_type_symbol
_atom_type_description
_atom_type_scat_dispersion_real
_atom_type_scat_dispersion_imag
_atom_type_scat_source
C C 0.0033 0.0016 'International Tables Vol C Tables 4.2.6.8 and 6.1.1.4'
H H 0.0000 0.0000 'International Tables Vol C Tables 4.2.6.8 and 6.1.1.4'
B B 0.0013 0.0007 'International Tables Vol C Tables 4.2.6.8 and 6.1.1.4'
N N 0.0061 0.0033 'International Tables Vol C Tables 4.2.6.8 and 6.1.1.4'
O O 0.0106 0.0060 'International Tables Vol C Tables 4.2.6.8 and 6.1.1.4'
F F 0.0171 0.0103 'International Tables Vol C Tables 4.2.6.8 and 6.1.1.4'
Fe Fe 0.3463 0.8444 'International Tables Vol C Tables 4.2.6.8 and 6.1.1.4'
Cl Cl 0.1484 0.1585 'International Tables Vol C Tables 4.2.6.8 and 6.1.1.4'

loop_
_geom_angle_atom_site_label_1
_geom_angle_atom_site_label_2
_geom_angle_atom_site_label_3
_geom_angle
N6 Fe1 N1 96.75(10)
N6 Fe1 N3 98.96(10)
N1 Fe1 N3 164.19(9)
N6 Fe1 N2 95.86(9)
N1 Fe1 N2 85.99(8)
N3 Fe1 N2 90.63(8)
N6 Fe1 N5 99.56(9)
N1 Fe1 N5 90.55(8)
N3 Fe1 N5 88.61(9)
N2 Fe1 N5 164.49(8)
N6 Fe1 N4 176.59(10)
N1 Fe1 N4 81.01(8)
N3 Fe1 N4 83.22(8)
N2 Fe1 N4 81.46(8)
N5 Fe1 N4 83.07(8)
N1 C1 C2 121.4(2)
N1 C1 H1 119.3
C2 C1 H1 119.3
C3 C2 C1 119.3(3)
C3 C2 H2 120.3
C1 C2 H2 120.3
C2 C3 C4 119.6(2)
C2 C3 H3 120.2
C4 C3 H3 120.2
C5 C4 C3 118.3(2)
C5 C4 H4 120.9
C3 C4 H4 120.9
N1 C5 C4 122.1(2)
N1 C5 C6 111.6(2)
C4 C5 C6 126.2(2)
N4 C6 C5 106.71(17)
N4 C6 C7 106.69(18)
C5 C6 C7 105.24(19)
N4 C6 H6 112.6
C5 C6 H6 112.6
C7 C6 H6 112.6
N2 C7 C8 122.6(2)
N2 C7 C6 112.12(19)
C8 C7 C6 125.2(2)
C7 C8 C9 118.2(2)
C7 C8 H8 120.9
C9 C8 H8 120.9
C10 C9 C8 119.7(2)
C10 C9 H9 120.1
C8 C9 H9 120.1
C9 C10 C11 119.1(2)
C9 C10 H10 120.4
C11 C10 H10 120.4
N2 C11 C10 121.3(2)
N2 C11 H11 119.4
C10 C11 H11 119.4
N3 C12 C13 121.5(2)
N3 C12 H12 119.2
C13 C12 H12 119.2
C14 C13 C12 119.0(2)
C14 C13 H13 120.5
C12 C13 H13 120.5
C13 C14 C15 120.3(2)
C13 C14 H14 119.9
C15 C14 H14 119.9
C14 C15 C16 118.2(2)
C14 C15 H15 120.9
C16 C15 H15 120.9
N3 C16 C15 121.8(2)
N3 C16 C17 116.6(2)
C15 C16 C17 121.5(2)
N4 C17 C16 110.86(19)
N4 C17 H17A 109.5
C16 C17 H17A 109.5
N4 C17 H17B 109.5
C16 C17 H17B 109.5
H17A C17 H17B 108.1
N4 C18 C19 110.21(19)
N4 C18 H18A 109.6
C19 C18 H18A 109.6
N4 C18 H18B 109.6
C19 C18 H18B 109.6
H18A C18 H18B 108.1
N5 C19 C20 121.8(2)
N5 C19 C18 116.8(2)
C20 C19 C18 121.3(2)
C21 C20 C19 118.5(2)
C21 C20 H20 120.7
C19 C20 H20 120.7
C22 C21 C20 119.6(2)
C22 C21 H21 120.2
C20 C21 H21 120.2
C21 C22 C23 118.6(2)
C21 C22 H22 120.7
C23 C22 H22 120.7
N5 C23 C22 122.0(2)
N5 C23 H23 119.0
C22 C23 H23 119.0
C1 N1 C5 119.3(2)
C1 N1 Fe1 128.52(18)
C5 N1 Fe1 112.21(16)
C11 N2 C7 119.0(2)
C11 N2 Fe1 129.27(18)
C7 N2 Fe1 111.66(15)
C16 N3 C12 119.2(2)
C16 N3 Fe1 115.56(16)
C12 N3 Fe1 125.18(17)
C17 N4 C6 113.33(17)
C17 N4 C18 112.5(2)
C6 N4 C18 114.23(18)
C17 N4 Fe1 109.14(14)
C6 N4 Fe1 97.46(14)
C18 N4 Fe1 108.95(14)
C23 N5 C19 119.4(2)
C23 N5 Fe1 125.59(17)
C19 N5 Fe1 114.86(16)
O1 N6 Fe1 144.9(2)
F4 B1 F2 111.72(18)
F4 B1 F1 109.73(17)
F2 B1 F1 109.09(18)
F4 B1 F3 109.51(16)
F2 B1 F3 108.94(16)
F1 B1 F3 107.78(17)
F7 B2 F8 116.8(13)
F7 B2 F6 112.0(13)
F8 B2 F6 102.8(13)
F7 B2 F5 110.1(14)
F8 B2 F5 108.4(14)
F6 B2 F5 105.9(12)
F8' B2' F7' 111.5(9)
F8' B2' F6' 112.9(10)
F7' B2' F6' 110.0(10)
F8' B2' F5' 108.8(11)
F7' B2' F5' 108.4(10)
F6' B2' F5' 105.0(10)
F8C B2C F7C 113.5(8)
F8C B2C F6C 103.6(10)
F7C B2C F6C 116.0(10)
F8C B2C F5C 107.1(12)
F7C B2C F5C 105.4(9)
F6C B2C F5C 111.0(12)
O1' C1' H1'1 109.5
O1' C1' H1'2 109.5
H1'1 C1' H1'2 109.5
O1' C1' H1'3 109.5
H1'1 C1' H1'3 109.5
H1'2 C1' H1'3 109.5

loop_
_geom_bond_atom_site_label_1
_geom_bond_atom_site_label_2
_geom_bond_distance
Fe1 N6 1.732(2)
Fe1 N1 1.972(2)
Fe1 N3 1.980(2)
Fe1 N2 1.9886(19)
Fe1 N5 1.994(2)
Fe1 N4 2.065(2)
C1 N1 1.331(3)
C1 C2 1.386(4)
C1 H1 0.9500
C2 C3 1.377(4)
C2 H2 0.9500
C3 C4 1.392(4)
C3 H3 0.9500
C4 C5 1.371(4)
C4 H4 0.9500
C5 N1 1.363(3)
C5 C6 1.510(4)
C6 N4 1.489(3)
C6 C7 1.510(3)
C6 H6 1.0000
C7 N2 1.355(3)
C7 C8 1.374(3)
C8 C9 1.391(4)
C8 H8 0.9500
C9 C10 1.381(4)
C9 H9 0.9500
C10 C11 1.393(4)
C10 H10 0.9500
C11 N2 1.343(3)
C11 H11 0.9500
C12 N3 1.350(3)
C12 C13 1.380(4)
C12 H12 0.9500
C13 C14 1.373(4)
C13 H13 0.9500
C14 C15 1.380(4)
C14 H14 0.9500
C15 C16 1.388(3)
C15 H15 0.9500
C16 N3 1.348(3)
C16 C17 1.512(3)
C17 N4 1.489(3)
C17 H17A 0.9900
C17 H17B 0.9900
C18 N4 1.495(3)
C18 C19 1.502(3)
C18 H18A 0.9900
C18 H18B 0.9900
C19 N5 1.349(3)
C19 C20 1.392(3)
C20 C21 1.392(4)
C20 H20 0.9500
C21 C22 1.384(4)
C21 H21 0.9500
C22 C23 1.394(4)
C22 H22 0.9500
C23 N5 1.339(3)
C23 H23 0.9500
N6 O1 1.157(3)
B1 F4 1.373(3)
B1 F2 1.388(3)
B1 F1 1.405(3)
B1 F3 1.410(2)
B2 F7 1.319(13)
B2 F8 1.375(14)
B2 F6 1.402(14)
B2 F5 1.439(14)
B2' F8' 1.342(12)
B2' F7' 1.394(11)
B2' F6' 1.426(12)
B2' F5' 1.438(12)
B2C F8C 1.373(9)
B2C F7C 1.386(8)
B2C F6C 1.405(11)
B2C F5C 1.432(11)
O1S C1S 1.392(8)
O1S H1S 0.8400
C1S H1S1 0.9800
C1S H1S2 0.9800
C1S H1S3 0.9800
O1' C1' 1.381(18)
C1' H1'1 0.9800
C1' H1'2 0.9800
C1' H1'3 0.9800

loop_
_geom_hbond_atom_site_label_D
_geom_hbond_atom_site_label_H
_geom_hbond_atom_site_label_A
_geom_hbond_distance_DH
_geom_hbond_distance_HA
_geom_hbond_distance_DA
_geom_hbond_angle_DHA
O1S H1S F8 0.84 2.51 3.181(15) 138.1

loop_
_geom_torsion_atom_site_label_1
_geom_torsion_atom_site_label_2
_geom_torsion_atom_site_label_3
_geom_torsion_atom_site_label_4
_geom_torsion
N1 C1 C2 C3 0.7(4)
C1 C2 C3 C4 -0.1(4)
C2 C3 C4 C5 0.0(4)
C3 C4 C5 N1 -0.4(4)
C3 C4 C5 C6 -177.2(2)
N1 C5 C6 N4 41.3(2)
C4 C5 C6 N4 -141.6(2)
N1 C5 C6 C7 -71.8(2)
C4 C5 C6 C7 105.3(3)
N4 C6 C7 N2 -43.3(3)
C5 C6 C7 N2 69.8(2)
N4 C6 C7 C8 139.5(2)
C5 C6 C7 C8 -107.4(3)
N2 C7 C8 C9 -0.7(4)
C6 C7 C8 C9 176.2(2)
C7 C8 C9 C10 0.5(4)
C8 C9 C10 C11 0.3(4)
C9 C10 C11 N2 -0.8(4)
N3 C12 C13 C14 -0.7(4)
C12 C13 C14 C15 0.1(4)
C13 C14 C15 C16 0.4(4)
C14 C15 C16 N3 -0.3(3)
C14 C15 C16 C17 177.8(2)
N3 C16 C17 N4 -18.9(3)
C15 C16 C17 N4 162.9(2)
N4 C18 C19 N5 24.7(3)
N4 C18 C19 C20 -159.5(2)
N5 C19 C20 C21 2.8(4)
C18 C19 C20 C21 -172.8(2)
C19 C20 C21 C22 -1.8(4)
C20 C21 C22 C23 -0.2(4)
C21 C22 C23 N5 1.4(4)
C2 C1 N1 C5 -1.1(3)
C2 C1 N1 Fe1 178.75(18)
C4 C5 N1 C1 1.0(3)
C6 C5 N1 C1 178.2(2)
C4 C5 N1 Fe1 -178.89(18)
C6 C5 N1 Fe1 -1.7(2)
N6 Fe1 N1 C1 -27.9(2)
N3 Fe1 N1 C1 158.6(3)
N2 Fe1 N1 C1 -123.4(2)
N5 Fe1 N1 C1 71.7(2)
N4 Fe1 N1 C1 154.6(2)
N6 Fe1 N1 C5 151.93(16)
N3 Fe1 N1 C5 -21.6(4)
N2 Fe1 N1 C5 56.50(16)
N5 Fe1 N1 C5 -108.37(16)
N4 Fe1 N1 C5 -25.48(15)
C10 C11 N2 C7 0.6(4)
C10 C11 N2 Fe1 178.71(19)
C8 C7 N2 C11 0.2(4)
C6 C7 N2 C11 -177.1(2)
C8 C7 N2 Fe1 -178.25(19)
C6 C7 N2 Fe1 4.5(2)
N6 Fe1 N2 C11 27.1(2)
N1 Fe1 N2 C11 123.5(2)
N3 Fe1 N2 C11 -72.0(2)
N5 Fe1 N2 C11 -159.1(3)
N4 Fe1 N2 C11 -155.0(2)
N6 Fe1 N2 C7 -154.68(17)
N1 Fe1 N2 C7 -58.30(17)
N3 Fe1 N2 C7 106.25(17)
N5 Fe1 N2 C7 19.2(4)
N4 Fe1 N2 C7 23.20(17)
C15 C16 N3 C12 -0.4(3)
C17 C16 N3 C12 -178.5(2)
C15 C16 N3 Fe1 -177.19(17)
C17 C16 N3 Fe1 4.7(2)
C13 C12 N3 C16 0.9(3)
C13 C12 N3 Fe1 177.36(17)
N6 Fe1 N3 C16 -170.26(16)
N1 Fe1 N3 C16 3.2(4)
N2 Fe1 N3 C16 -74.23(16)
N5 Fe1 N3 C16 90.28(16)
N4 Fe1 N3 C16 7.09(15)
N6 Fe1 N3 C12 13.1(2)
N1 Fe1 N3 C12 -173.4(2)
N2 Fe1 N3 C12 109.15(19)
N5 Fe1 N3 C12 -86.34(19)
N4 Fe1 N3 C12 -169.5(2)
C16 C17 N4 C6 130.3(2)
C16 C17 N4 C18 -98.2(2)
C16 C17 N4 Fe1 22.9(2)
C5 C6 N4 C17 -170.67(19)
C7 C6 N4 C17 -58.6(2)
C5 C6 N4 C18 58.7(2)
C7 C6 N4 C18 170.79(19)
C5 C6 N4 Fe1 -56.05(17)
C7 C6 N4 Fe1 56.07(17)
C19 C18 N4 C17 95.2(2)
C19 C18 N4 C6 -133.7(2)
C19 C18 N4 Fe1 -25.9(2)
N1 Fe1 N4 C17 162.13(16)
N3 Fe1 N4 C17 -16.80(15)
N2 Fe1 N4 C17 74.87(15)
N5 Fe1 N4 C17 -106.21(16)
N1 Fe1 N4 C6 44.21(13)
N3 Fe1 N4 C6 -134.72(13)
N2 Fe1 N4 C6 -43.05(13)
N5 Fe1 N4 C6 135.87(14)
N1 Fe1 N4 C18 -74.65(15)
N3 Fe1 N4 C18 106.43(16)
N2 Fe1 N4 C18 -161.91(16)
N5 Fe1 N4 C18 17.01(15)
C22 C23 N5 C19 -0.4(4)
C22 C23 N5 Fe1 -175.4(2)
C20 C19 N5 C23 -1.7(4)
C18 C19 N5 C23 174.1(2)
C20 C19 N5 Fe1 173.78(18)
C18 C19 N5 Fe1 -10.4(3)
N6 Fe1 N5 C23 -11.1(2)
N1 Fe1 N5 C23 -108.1(2)
N3 Fe1 N5 C23 87.7(2)
N2 Fe1 N5 C23 175.0(3)
N4 Fe1 N5 C23 171.0(2)
N6 Fe1 N5 C19 173.68(17)
N1 Fe1 N5 C19 76.75(17)
N3 Fe1 N5 C19 -87.47(17)
N2 Fe1 N5 C19 -0.1(4)
N4 Fe1 N5 C19 -4.13(17)
N1 Fe1 N6 O1 -59.4(4)
N3 Fe1 N6 O1 118.8(4)
N2 Fe1 N6 O1 27.3(4)
N5 Fe1 N6 O1 -151.1(4)
